data_2227770
loop_
_publ_author_name
'Oudenhoven, Tracey A.'
'Walder, Brennan J.'
'Golen, James A.'
'Rheingold, Arnold L.'
'D'Acchioli, Jason S.'

_publ_section_title
;
 Benzoyldicarbonyl(\h^5^-indenyl)ruthenium(II)
;
_journal_coeditor_code LH5113
_journal_issue 9
_journal_name_full 'Acta Crystallographica Section E'
_journal_page_first m1160
_journal_paper_doi 10.1107/S1600536810033180
_journal_volume 66
_journal_year 2010
_chemical_formula_iupac '[Ru (C9 H7) (C7 H5 O) (C O)2]'
_chemical_formula_moiety 'C18 H12 O3 Ru'
_chemical_formula_sum 'C18 H12 O3 Ru'
_chemical_formula_weight 377.35
_chemical_name_systematic
;
Benzoyldicarbonyl(\h^5^-indenyl)ruthenium(II)
;
_space_group_IT_number 14
_symmetry_cell_setting monoclinic
_symmetry_space_group_name_Hall '-P 2yn'
_symmetry_space_group_name_H-M 'P 1 21/n 1'
_atom_sites_solution_hydrogens geom
_atom_sites_solution_primary direct
_atom_sites_solution_secondary difmap
_audit_creation_method SHELXL-97
_cell_angle_alpha 90.00
_cell_angle_beta 108.150(3)
_cell_angle_gamma 90.00
_cell_formula_units_Z 4
_cell_length_a 11.531(3)
_cell_length_b 8.731(2)
_cell_length_c 15.158(4)
_cell_measurement_reflns_used 5236
_cell_measurement_temperature 100(2)
_cell_measurement_theta_max 28.12
_cell_measurement_theta_min 2.66
_cell_volume 1450.1(6)
_computing_cell_refinement 'SAINT (Bruker, 2008)'
_computing_data_collection 'APEX2 (Bruker, 2008)'
_computing_data_reduction 'SAINT (Bruker, 2008)'
_computing_molecular_graphics '<i>Mercury</i> (Macrae et al., 2006)'
_computing_publication_material 'SHELXTL (Sheldrick, 2008)'
_computing_structure_refinement 'SHELXL97 (Sheldrick, 2008)'
_computing_structure_solution 'SHELXS97 (Sheldrick, 2008)'
_diffrn_ambient_temperature 100(2)
_diffrn_measured_fraction_theta_full 1.000
_diffrn_measured_fraction_theta_max 0.946
_diffrn_measurement_device_type 'Bruker APEXII CCD'
_diffrn_measurement_method '\f and \w scans'
_diffrn_radiation_monochromator graphite
_diffrn_radiation_source 'fine-focus sealed tube'
_diffrn_radiation_type MoK\a
_diffrn_radiation_wavelength 0.71073
_diffrn_reflns_av_R_equivalents 0.0373
_diffrn_reflns_av_sigmaI/netI 0.0443
_diffrn_reflns_limit_h_max 15
_diffrn_reflns_limit_h_min -15
_diffrn_reflns_limit_k_max 11
_diffrn_reflns_limit_k_min -11
_diffrn_reflns_limit_l_max 13
_diffrn_reflns_limit_l_min -19
_diffrn_reflns_number 11223
_diffrn_reflns_theta_full 25.00
_diffrn_reflns_theta_max 28.06
_diffrn_reflns_theta_min 1.95
_exptl_absorpt_coefficient_mu 1.090
_exptl_absorpt_correction_T_max 0.8988
_exptl_absorpt_correction_T_min 0.7357
_exptl_absorpt_correction_type multi-scan
_exptl_absorpt_process_details '(SADABS; Bruker, 2008)'
_exptl_crystal_colour yellow
_exptl_crystal_density_diffrn 1.728
_exptl_crystal_density_method 'not measured'
_exptl_crystal_description block
_exptl_crystal_F_000 752
_exptl_crystal_size_max 0.30
_exptl_crystal_size_mid 0.10
_exptl_crystal_size_min 0.10
_refine_diff_density_max 1.065
_refine_diff_density_min -0.631
_refine_ls_extinction_method none
_refine_ls_goodness_of_fit_ref 1.053
_refine_ls_hydrogen_treatment constr
_refine_ls_matrix_type full
_refine_ls_number_parameters 199
_refine_ls_number_reflns 3332
_refine_ls_number_restraints 0
_refine_ls_restrained_S_all 1.053
_refine_ls_R_factor_all 0.0452
_refine_ls_R_factor_gt 0.0332
_refine_ls_shift/su_max 0.013
_refine_ls_shift/su_mean 0.002
_refine_ls_structure_factor_coef Fsqd
_refine_ls_weighting_details 'calc w=1/[\s^2^(Fo^2^)+(0.0372P)^2^+1.0480P] where P=(Fo^2^+2Fc^2^)/3'
_refine_ls_weighting_scheme calc
_refine_ls_wR_factor_gt 0.0762
_refine_ls_wR_factor_ref 0.0836
_reflns_number_gt 2730
_reflns_number_total 3332
_reflns_threshold_expression I>2\s(I)
_cod_data_source_file lh5113.cif
_cod_data_source_block I
_cod_original_cell_volume 1450.2(7)
_cod_original_sg_symbol_H-M 'P 21/n'
_cod_database_code 2227770
_cod_database_fobs_code 2227770

loop_
_symmetry_equiv_pos_as_xyz
'x, y, z'
'-x+1/2, y+1/2, -z+1/2'
'-x, -y, -z'
'x-1/2, -y-1/2, z-1/2'

loop_
_atom_site_type_symbol
_atom_site_label
_atom_site_fract_x
_atom_site_fract_y
_atom_site_fract_z
_atom_site_U_iso_or_equiv
_atom_site_adp_type
_atom_site_calc_flag
_atom_site_refinement_flags
_atom_site_occupancy
_atom_site_disorder_assembly
_atom_site_disorder_group
Ru Ru1 0.44803(2) 0.32604(3) 0.139849(16) 0.01609(9) Uani d . 1 . .
O O1 0.2399(2) 0.5526(3) 0.07196(17) 0.0285(5) Uani d . 1 . .
O O2 0.4145(2) 0.2330(3) 0.32314(17) 0.0328(6) Uani d . 1 . .
O O3 0.67033(18) 0.4987(3) 0.20243(16) 0.0239(5) Uani d . 1 . .
C C1 0.4696(3) 0.2829(4) 0.0000(2) 0.0214(7) Uani d . 1 . .
H H1A 0.4618 0.3618 -0.0494 0.026 Uiso calc R 1 . .
C C2 0.5797(3) 0.2380(4) 0.0669(2) 0.0229(7) Uani d . 1 . .
H H2A 0.6621 0.2819 0.0736 0.027 Uiso calc R 1 . .
C C3 0.5550(3) 0.1181(4) 0.1223(2) 0.0208(6) Uani d . 1 . .
H H3A 0.6170 0.0622 0.1732 0.025 Uiso calc R 1 . .
C C4 0.4273(3) 0.0737(4) 0.0800(2) 0.0193(6) Uani d . 1 . .
C C5 0.3748(3) 0.1751(3) 0.0039(2) 0.0203(7) Uani d . 1 . .
C C6 0.2508(3) 0.1615(4) -0.0498(2) 0.0238(7) Uani d . 1 . .
H H6A 0.2153 0.2294 -0.0999 0.029 Uiso calc R 1 . .
C C7 0.1830(3) 0.0471(4) -0.0273(2) 0.0270(7) Uani d . 1 . .
H H7A 0.0996 0.0354 -0.0628 0.032 Uiso calc R 1 . .
C C8 0.2350(3) -0.0538(4) 0.0478(2) 0.0248(7) Uani d . 1 . .
H H8A 0.1859 -0.1325 0.0609 0.030 Uiso calc R 1 . .
C C9 0.3538(3) -0.0408(3) 0.1020(2) 0.0216(7) Uani d . 1 . .
H H9A 0.3866 -0.1073 0.1534 0.026 Uiso calc R 1 . .
C C10 0.3210(3) 0.4708(4) 0.1019(2) 0.0216(7) Uani d . 1 . .
C C11 0.4272(3) 0.2735(4) 0.2550(2) 0.0205(7) Uani d . 1 . .
C C12 0.5661(3) 0.4974(3) 0.2068(2) 0.0179(6) Uani d . 1 . .
C C13 0.5309(3) 0.6283(3) 0.2604(2) 0.0170(6) Uani d . 1 . .
C C14 0.4295(3) 0.6266(4) 0.2918(2) 0.0184(6) Uani d . 1 . .
H H14A 0.3732 0.5441 0.2752 0.022 Uiso calc R 1 . .
C C15 0.4098(3) 0.7448(4) 0.3472(2) 0.0206(7) Uani d . 1 . .
H H15A 0.3418 0.7409 0.3699 0.025 Uiso calc R 1 . .
C C16 0.4894(3) 0.8680(4) 0.3694(2) 0.0234(7) Uani d . 1 . .
H H16A 0.4760 0.9487 0.4071 0.028 Uiso calc R 1 . .
C C17 0.5889(3) 0.8731(4) 0.3362(2) 0.0215(7) Uani d . 1 . .
H H17A 0.6425 0.9587 0.3503 0.026 Uiso calc R 1 . .
C C18 0.6106(3) 0.7542(4) 0.2827(2) 0.0190(6) Uani d . 1 . .
H H18A 0.6795 0.7580 0.2611 0.023 Uiso calc R 1 . .

loop_
_atom_site_aniso_label
_atom_site_aniso_U_11
_atom_site_aniso_U_22
_atom_site_aniso_U_33
_atom_site_aniso_U_12
_atom_site_aniso_U_13
_atom_site_aniso_U_23
Ru1 0.01864(15) 0.01520(14) 0.01457(14) 0.00019(10) 0.00536(10) -0.00036(9)
O1 0.0257(13) 0.0278(13) 0.0293(13) 0.0065(11) 0.0045(10) 0.0040(11)
O2 0.0520(16) 0.0240(12) 0.0297(14) 0.0046(12) 0.0233(13) 0.0050(11)
O3 0.0189(11) 0.0248(12) 0.0284(13) -0.0022(10) 0.0081(10) -0.0058(10)
C1 0.0278(17) 0.0195(15) 0.0186(16) -0.0024(14) 0.0096(14) -0.0029(13)
C2 0.0268(17) 0.0247(17) 0.0201(16) -0.0011(14) 0.0117(14) -0.0052(14)
C3 0.0228(16) 0.0174(15) 0.0215(16) 0.0029(13) 0.0062(13) -0.0047(13)
C4 0.0229(16) 0.0197(15) 0.0150(15) 0.0035(13) 0.0056(12) -0.0024(12)
C5 0.0279(17) 0.0197(15) 0.0145(15) 0.0020(13) 0.0085(13) -0.0037(12)
C6 0.0291(18) 0.0242(17) 0.0160(16) 0.0021(14) 0.0039(14) -0.0026(13)
C7 0.0248(17) 0.0313(19) 0.0230(17) -0.0035(15) 0.0048(14) -0.0115(15)
C8 0.0328(19) 0.0208(16) 0.0238(17) -0.0047(14) 0.0130(15) -0.0054(14)
C9 0.0270(17) 0.0160(15) 0.0229(16) -0.0005(13) 0.0092(14) -0.0028(13)
C10 0.0242(17) 0.0208(15) 0.0198(15) -0.0061(14) 0.0070(13) -0.0035(13)
C11 0.0245(17) 0.0141(14) 0.0229(17) 0.0037(13) 0.0072(14) -0.0016(13)
C12 0.0191(15) 0.0181(15) 0.0155(14) 0.0005(12) 0.0040(12) 0.0030(12)
C13 0.0195(15) 0.0159(14) 0.0134(14) 0.0024(12) 0.0019(12) 0.0007(12)
C14 0.0199(15) 0.0160(14) 0.0183(15) 0.0015(12) 0.0046(12) 0.0021(12)
C15 0.0229(16) 0.0204(16) 0.0204(16) 0.0048(13) 0.0092(13) 0.0026(13)
C16 0.0264(17) 0.0217(16) 0.0215(16) 0.0035(14) 0.0065(14) -0.0008(13)
C17 0.0232(16) 0.0194(15) 0.0202(16) -0.0035(13) 0.0042(13) -0.0014(13)
C18 0.0184(15) 0.0222(16) 0.0161(15) 0.0006(13) 0.0049(12) 0.0002(13)

loop_
_atom_type_symbol
_atom_type_description
_atom_type_scat_dispersion_real
_atom_type_scat_dispersion_imag
_atom_type_scat_source
C C 0.0033 0.0016 'International Tables Vol C Tables 4.2.6.8 and 6.1.1.4'
H H 0.0000 0.0000 'International Tables Vol C Tables 4.2.6.8 and 6.1.1.4'
O O 0.0106 0.0060 'International Tables Vol C Tables 4.2.6.8 and 6.1.1.4'
Ru Ru -1.2594 0.8363 'International Tables Vol C Tables 4.2.6.8 and 6.1.1.4'

loop_
_geom_angle_atom_site_label_1
_geom_angle_atom_site_label_2
_geom_angle_atom_site_label_3
_geom_angle_site_symmetry_1
_geom_angle_site_symmetry_3
_geom_angle
_geom_angle_publ_flag
C10 Ru1 C11 . . 97.72(13) ?
C10 Ru1 C12 . . 89.69(13) ?
C11 Ru1 C12 . . 88.61(13) ?
C10 Ru1 C1 . . 97.41(13) ?
C11 Ru1 C1 . . 156.27(13) ?
C12 Ru1 C1 . . 109.65(11) ?
C10 Ru1 C3 . . 154.88(13) ?
C11 Ru1 C3 . . 98.33(12) ?
C12 Ru1 C3 . . 109.88(12) ?
C1 Ru1 C3 . . 61.82(12) ?
C10 Ru1 C2 . . 130.72(13) ?
C11 Ru1 C2 . . 131.54(13) ?
C12 Ru1 C2 . . 92.65(12) ?
C1 Ru1 C2 . . 36.43(12) ?
C3 Ru1 C2 . . 36.67(12) ?
C10 Ru1 C4 . . 122.10(12) ?
C11 Ru1 C4 . . 95.82(12) ?
C12 Ru1 C4 . . 146.71(11) ?
C1 Ru1 C4 . . 60.58(11) ?
C3 Ru1 C4 . . 36.83(11) ?
C2 Ru1 C4 . . 60.11(11) ?
C10 Ru1 C5 . . 94.31(12) ?
C11 Ru1 C5 . . 123.70(12) ?
C12 Ru1 C5 . . 146.36(11) ?
C1 Ru1 C5 . . 36.72(11) ?
C3 Ru1 C5 . . 60.65(11) ?
C2 Ru1 C5 . . 59.98(11) ?
C4 Ru1 C5 . . 35.16(10) ?
C2 C1 C5 . . 108.0(3) ?
C2 C1 Ru1 . . 72.91(18) ?
C5 C1 Ru1 . . 76.37(17) ?
C2 C1 H1A . . 125.5 ?
C5 C1 H1A . . 125.5 ?
Ru1 C1 H1A . . 125.5 ?
C1 C2 C3 . . 109.1(3) ?
C1 C2 Ru1 . . 70.65(17) ?
C3 C2 Ru1 . . 71.08(17) ?
C1 C2 H2A . . 125.4 ?
C3 C2 H2A . . 125.4 ?
Ru1 C2 H2A . . 125.4 ?
C2 C3 C4 . . 107.1(3) ?
C2 C3 Ru1 . . 72.25(18) ?
C4 C3 Ru1 . . 75.67(17) ?
C2 C3 H3A . . 126.0 ?
C4 C3 H3A . . 126.0 ?
Ru1 C3 H3A . . 126.0 ?
C9 C4 C5 . . 119.6(3) ?
C9 C4 C3 . . 132.7(3) ?
C5 C4 C3 . . 107.7(3) ?
C9 C4 Ru1 . . 124.3(2) ?
C5 C4 Ru1 . . 72.53(17) ?
C3 C4 Ru1 . . 67.50(16) ?
C6 C5 C4 . . 120.7(3) ?
C6 C5 C1 . . 131.9(3) ?
C4 C5 C1 . . 107.4(3) ?
C6 C5 Ru1 . . 124.7(2) ?
C4 C5 Ru1 . . 72.31(18) ?
C1 C5 Ru1 . . 66.91(16) ?
C7 C6 C5 . . 118.0(3) ?
C7 C6 H6A . . 121.0 ?
C5 C6 H6A . . 121.0 ?
C6 C7 C8 . . 121.3(3) ?
C6 C7 H7A . . 119.4 ?
C8 C7 H7A . . 119.4 ?
C9 C8 C7 . . 121.8(3) ?
C9 C8 H8A . . 119.1 ?
C7 C8 H8A . . 119.1 ?
C8 C9 C4 . . 118.6(3) ?
C8 C9 H9A . . 120.7 ?
C4 C9 H9A . . 120.7 ?
O1 C10 Ru1 . . 174.3(3) ?
O2 C11 Ru1 . . 176.0(3) ?
O3 C12 C13 . . 116.7(3) ?
O3 C12 Ru1 . . 119.2(2) ?
C13 C12 Ru1 . . 124.1(2) ?
C14 C13 C18 . . 118.8(3) ?
C14 C13 C12 . . 124.3(3) ?
C18 C13 C12 . . 116.8(3) ?
C13 C14 C15 . . 120.7(3) ?
C13 C14 H14A . . 119.7 ?
C15 C14 H14A . . 119.7 ?
C16 C15 C14 . . 120.1(3) ?
C16 C15 H15A . . 120.0 ?
C14 C15 H15A . . 120.0 ?
C15 C16 C17 . . 119.8(3) ?
C15 C16 H16A . . 120.1 ?
C17 C16 H16A . . 120.1 ?
C18 C17 C16 . . 120.5(3) ?
C18 C17 H17A . . 119.8 ?
C16 C17 H17A . . 119.8 ?
C17 C18 C13 . . 120.2(3) ?
C17 C18 H18A . . 119.9 ?
C13 C18 H18A . . 119.9 ?

loop_
_geom_bond_atom_site_label_1
_geom_bond_atom_site_label_2
_geom_bond_site_symmetry_2
_geom_bond_distance
_geom_bond_publ_flag
Ru1 C10 . 1.884(3) ?
Ru1 C11 . 1.891(3) ?
Ru1 C12 . 2.064(3) ?
Ru1 C1 . 2.243(3) ?
Ru1 C3 . 2.257(3) ?
Ru1 C2 . 2.272(3) ?
Ru1 C4 . 2.367(3) ?
Ru1 C5 . 2.369(3) ?
O1 C10 . 1.152(4) ?
O2 C11 . 1.144(4) ?
O3 C12 . 1.225(3) ?
C1 C2 . 1.412(5) ?
C1 C5 . 1.458(4) ?
C1 H1A . 1.0000 ?
C2 C3 . 1.425(5) ?
C2 H2A . 1.0000 ?
C3 C4 . 1.464(4) ?
C3 H3A . 1.0000 ?
C4 C9 . 1.416(4) ?
C4 C5 . 1.431(4) ?
C5 C6 . 1.413(5) ?
C6 C7 . 1.376(5) ?
C6 H6A . 0.9500 ?
C7 C8 . 1.416(5) ?
C7 H7A . 0.9500 ?
C8 C9 . 1.365(5) ?
C8 H8A . 0.9500 ?
C9 H9A . 0.9500 ?
C12 C13 . 1.528(4) ?
C13 C14 . 1.393(4) ?
C13 C18 . 1.405(4) ?
C14 C15 . 1.394(4) ?
C14 H14A . 0.9500 ?
C15 C16 . 1.386(5) ?
C15 H15A . 0.9500 ?
C16 C17 . 1.389(4) ?
C16 H16A . 0.9500 ?
C17 C18 . 1.387(4) ?
C17 H17A . 0.9500 ?
C18 H18A . 0.9500 ?

loop_
_geom_hbond_atom_site_label_D
_geom_hbond_atom_site_label_H
_geom_hbond_atom_site_label_A
_geom_hbond_site_symmetry_A
_geom_hbond_distance_DH
_geom_hbond_distance_HA
_geom_hbond_distance_DA
_geom_hbond_angle_DHA
_geom_hbond_publ_flag
C17 H17A O3 2_655 0.95 2.55 3.204(4) 126 y
C9 H9A Cg 1_545 0.95 2.72 3.657(3) 169 y

loop_
_geom_torsion_atom_site_label_1
_geom_torsion_atom_site_label_2
_geom_torsion_atom_site_label_3
_geom_torsion_atom_site_label_4
_geom_torsion_site_symmetry_1
_geom_torsion_site_symmetry_2
_geom_torsion_site_symmetry_3
_geom_torsion_site_symmetry_4
_geom_torsion
_geom_torsion_publ_flag
C10 Ru1 C1 C2 . . . . 158.7(2) ?
C11 Ru1 C1 C2 . . . . -72.1(4) ?
C12 Ru1 C1 C2 . . . . 66.4(2) ?
C3 Ru1 C1 C2 . . . . -36.26(19) ?
C4 Ru1 C1 C2 . . . . -78.5(2) ?
C5 Ru1 C1 C2 . . . . -114.0(3) ?
C10 Ru1 C1 C5 . . . . -87.27(19) ?
C11 Ru1 C1 C5 . . . . 41.9(4) ?
C12 Ru1 C1 C5 . . . . -179.61(18) ?
C3 Ru1 C1 C5 . . . . 77.78(19) ?
C2 Ru1 C1 C5 . . . . 114.0(3) ?
C4 Ru1 C1 C5 . . . . 35.54(17) ?
C5 C1 C2 C3 . . . . -8.0(3) ?
Ru1 C1 C2 C3 . . . . 60.9(2) ?
C5 C1 C2 Ru1 . . . . -69.0(2) ?
C10 Ru1 C2 C1 . . . . -28.4(3) ?
C11 Ru1 C2 C1 . . . . 149.2(2) ?
C12 Ru1 C2 C1 . . . . -120.3(2) ?
C3 Ru1 C2 C1 . . . . 119.2(3) ?
C4 Ru1 C2 C1 . . . . 79.9(2) ?
C5 Ru1 C2 C1 . . . . 39.09(18) ?
C10 Ru1 C2 C3 . . . . -147.6(2) ?
C11 Ru1 C2 C3 . . . . 30.0(3) ?
C12 Ru1 C2 C3 . . . . 120.5(2) ?
C1 Ru1 C2 C3 . . . . -119.2(3) ?
C4 Ru1 C2 C3 . . . . -39.30(18) ?
C5 Ru1 C2 C3 . . . . -80.1(2) ?
C1 C2 C3 C4 . . . . 7.6(3) ?
Ru1 C2 C3 C4 . . . . 68.2(2) ?
C1 C2 C3 Ru1 . . . . -60.7(2) ?
C10 Ru1 C3 C2 . . . . 73.1(3) ?
C11 Ru1 C3 C2 . . . . -157.7(2) ?
C12 Ru1 C3 C2 . . . . -66.2(2) ?
C1 Ru1 C3 C2 . . . . 36.03(19) ?
C4 Ru1 C3 C2 . . . . 113.7(3) ?
C5 Ru1 C3 C2 . . . . 78.1(2) ?
C10 Ru1 C3 C4 . . . . -40.6(4) ?
C11 Ru1 C3 C4 . . . . 88.60(19) ?
C12 Ru1 C3 C4 . . . . -179.86(17) ?
C1 Ru1 C3 C4 . . . . -77.63(19) ?
C2 Ru1 C3 C4 . . . . -113.7(3) ?
C5 Ru1 C3 C4 . . . . -35.53(16) ?
C2 C3 C4 C9 . . . . 177.5(3) ?
Ru1 C3 C4 C9 . . . . -116.6(3) ?
C2 C3 C4 C5 . . . . -4.2(3) ?
Ru1 C3 C4 C5 . . . . 61.7(2) ?
C2 C3 C4 Ru1 . . . . -65.9(2) ?
C10 Ru1 C4 C9 . . . . -71.8(3) ?
C11 Ru1 C4 C9 . . . . 31.1(3) ?
C12 Ru1 C4 C9 . . . . 127.5(3) ?
C1 Ru1 C4 C9 . . . . -151.4(3) ?
C3 Ru1 C4 C9 . . . . 127.3(3) ?
C2 Ru1 C4 C9 . . . . 166.4(3) ?
C5 Ru1 C4 C9 . . . . -114.3(3) ?
C10 Ru1 C4 C5 . . . . 42.6(2) ?
C11 Ru1 C4 C5 . . . . 145.47(19) ?
C12 Ru1 C4 C5 . . . . -118.2(2) ?
C1 Ru1 C4 C5 . . . . -37.12(18) ?
C3 Ru1 C4 C5 . . . . -118.4(2) ?
C2 Ru1 C4 C5 . . . . -79.28(19) ?
C10 Ru1 C4 C3 . . . . 160.97(18) ?
C11 Ru1 C4 C3 . . . . -96.13(19) ?
C12 Ru1 C4 C3 . . . . 0.2(3) ?
C1 Ru1 C4 C3 . . . . 81.28(19) ?
C2 Ru1 C4 C3 . . . . 39.12(18) ?
C5 Ru1 C4 C3 . . . . 118.4(2) ?
C9 C4 C5 C6 . . . . -0.4(4) ?
C3 C4 C5 C6 . . . . -179.0(3) ?
Ru1 C4 C5 C6 . . . . -120.4(3) ?
C9 C4 C5 C1 . . . . 178.0(3) ?
C3 C4 C5 C1 . . . . -0.6(3) ?
Ru1 C4 C5 C1 . . . . 57.92(19) ?
C9 C4 C5 Ru1 . . . . 120.0(3) ?
C3 C4 C5 Ru1 . . . . -58.55(19) ?
C2 C1 C5 C6 . . . . -176.7(3) ?
Ru1 C1 C5 C6 . . . . 116.7(3) ?
C2 C1 C5 C4 . . . . 5.3(3) ?
Ru1 C1 C5 C4 . . . . -61.4(2) ?
C2 C1 C5 Ru1 . . . . 66.6(2) ?
C10 Ru1 C5 C6 . . . . -29.4(3) ?
C11 Ru1 C5 C6 . . . . 72.8(3) ?
C12 Ru1 C5 C6 . . . . -125.4(3) ?
C1 Ru1 C5 C6 . . . . -126.0(4) ?
C3 Ru1 C5 C6 . . . . 152.7(3) ?
C2 Ru1 C5 C6 . . . . -164.8(3) ?
C4 Ru1 C5 C6 . . . . 115.5(3) ?
C10 Ru1 C5 C4 . . . . -144.92(18) ?
C11 Ru1 C5 C4 . . . . -42.7(2) ?
C12 Ru1 C5 C4 . . . . 119.1(2) ?
C1 Ru1 C5 C4 . . . . 118.5(3) ?
C3 Ru1 C5 C4 . . . . 37.23(17) ?
C2 Ru1 C5 C4 . . . . 79.68(19) ?
C10 Ru1 C5 C1 . . . . 96.6(2) ?
C11 Ru1 C5 C1 . . . . -161.14(19) ?
C12 Ru1 C5 C1 . . . . 0.7(3) ?
C3 Ru1 C5 C1 . . . . -81.2(2) ?
C2 Ru1 C5 C1 . . . . -38.78(19) ?
C4 Ru1 C5 C1 . . . . -118.5(3) ?
C4 C5 C6 C7 . . . . -0.8(4) ?
C1 C5 C6 C7 . . . . -178.7(3) ?
Ru1 C5 C6 C7 . . . . -89.7(3) ?
C5 C6 C7 C8 . . . . 0.5(5) ?
C6 C7 C8 C9 . . . . 1.0(5) ?
C7 C8 C9 C4 . . . . -2.1(4) ?
C5 C4 C9 C8 . . . . 1.8(4) ?
C3 C4 C9 C8 . . . . 180.0(3) ?
Ru1 C4 C9 C8 . . . . 90.1(3) ?
C11 Ru1 C10 O1 . . . . -128(3) ?
C12 Ru1 C10 O1 . . . . 143(3) ?
C1 Ru1 C10 O1 . . . . 34(3) ?
C3 Ru1 C10 O1 . . . . 1(3) ?
C2 Ru1 C10 O1 . . . . 50(3) ?
C4 Ru1 C10 O1 . . . . -26(3) ?
C5 Ru1 C10 O1 . . . . -3(3) ?
C10 Ru1 C11 O2 . . . . 128(4) ?
C12 Ru1 C11 O2 . . . . -142(4) ?
C1 Ru1 C11 O2 . . . . -1(4) ?
C3 Ru1 C11 O2 . . . . -32(4) ?
C2 Ru1 C11 O2 . . . . -50(4) ?
C4 Ru1 C11 O2 . . . . 5(4) ?
C5 Ru1 C11 O2 . . . . 28(4) ?
C10 Ru1 C12 O3 . . . . -139.5(3) ?
C11 Ru1 C12 O3 . . . . 122.8(3) ?
C1 Ru1 C12 O3 . . . . -41.7(3) ?
C3 Ru1 C12 O3 . . . . 24.5(3) ?
C2 Ru1 C12 O3 . . . . -8.7(3) ?
C4 Ru1 C12 O3 . . . . 24.3(4) ?
C5 Ru1 C12 O3 . . . . -42.1(4) ?
C10 Ru1 C12 C13 . . . . 38.8(2) ?
C11 Ru1 C12 C13 . . . . -59.0(2) ?
C1 Ru1 C12 C13 . . . . 136.5(2) ?
C3 Ru1 C12 C13 . . . . -157.3(2) ?
C2 Ru1 C12 C13 . . . . 169.5(2) ?
C4 Ru1 C12 C13 . . . . -157.5(2) ?
C5 Ru1 C12 C13 . . . . 136.1(2) ?
O3 C12 C13 C14 . . . . -163.6(3) ?
Ru1 C12 C13 C14 . . . . 18.1(4) ?
O3 C12 C13 C18 . . . . 13.1(4) ?
Ru1 C12 C13 C18 . . . . -165.1(2) ?
C18 C13 C14 C15 . . . . -2.4(5) ?
C12 C13 C14 C15 . . . . 174.3(3) ?
C13 C14 C15 C16 . . . . 2.0(5) ?
C14 C15 C16 C17 . . . . -0.1(5) ?
C15 C16 C17 C18 . . . . -1.4(5) ?
C16 C17 C18 C13 . . . . 0.9(5) ?
C14 C13 C18 C17 . . . . 0.9(5) ?
C12 C13 C18 C17 . . . . -176.0(3) ?
